data_7702098
loop_
_publ_author_name
'Chang, Yao-Pang'
'Levason, William'
'Light, Mark E.'
'Reid, Gillian'

_publ_section_title
;
 Niobium tetrachloride complexes with thio-, seleno- and telluro-ether
 coordination - synthesis and structures.
;
_journal_issue 41
_journal_name_full 'Dalton transactions (Cambridge, England : 2003)'
_journal_page_first 16262
_journal_page_last 16274
_journal_paper_doi 10.1039/c6dt02979e
_journal_volume 45
_journal_year 2016
_chemical_formula_moiety 'C4 H12 Cl8 Nb2 Se2'
_chemical_formula_sum 'C4 H12 Cl8 Nb2 Se2'
_chemical_formula_weight 687.48
_chemical_properties_physical ', Air-sensitive,Moisture-sensitive'
_space_group_crystal_system orthorhombic
_space_group_IT_number 64
_space_group_name_Hall '-C 2ac 2'
_space_group_name_H-M_alt 'C m c e'
_atom_sites_solution_hydrogens geom
_audit_creation_method SHELXL-2014/7
_audit_update_record
;
2016-07-18 deposited with the CCDC.
2016-09-13 downloaded from the CCDC.
;
_cell_angle_alpha 90
_cell_angle_beta 90
_cell_angle_gamma 90
_cell_formula_units_Z 4
_cell_length_a 10.4725(8)
_cell_length_b 7.2592(5)
_cell_length_c 22.5009(12)
_cell_measurement_reflns_used 2802
_cell_measurement_temperature 100(2)
_cell_measurement_theta_max 32.1190
_cell_measurement_theta_min 1.8230
_cell_volume 1710.6(2)
_computing_cell_refinement 'Bruker FRAMBO'
_computing_data_collection 'Bruker FRAMBO'
_computing_data_reduction 'Bruker SAINT'
_computing_molecular_graphics 'Bruker SHELXTL'
_computing_publication_material 'Bruker SHELXTL'
_computing_structure_refinement 'SHELXL-2014/7 (Sheldrick, 2014)'
_computing_structure_solution 'Bruker SHELXTL'
_diffrn_ambient_temperature 100(2)
_diffrn_detector_area_resol_mean 28.5714
_diffrn_measured_fraction_theta_full 1.000
_diffrn_measured_fraction_theta_max 1.000
_diffrn_measurement_device_type 'Rigaku AFC12 (Right)'
_diffrn_measurement_method 'profile data from \w-scans'
_diffrn_radiation_type MoK\a
_diffrn_radiation_wavelength 0.71073
_diffrn_reflns_av_R_equivalents 0.0657
_diffrn_reflns_av_unetI/netI 0.0362
_diffrn_reflns_Laue_measured_fraction_full 1.000
_diffrn_reflns_Laue_measured_fraction_max 1.000
_diffrn_reflns_limit_h_max 12
_diffrn_reflns_limit_h_min -12
_diffrn_reflns_limit_k_max 8
_diffrn_reflns_limit_k_min -8
_diffrn_reflns_limit_l_max 27
_diffrn_reflns_limit_l_min -27
_diffrn_reflns_number 5388
_diffrn_reflns_point_group_measured_fraction_full 1.000
_diffrn_reflns_point_group_measured_fraction_max 1.000
_diffrn_reflns_theta_full 25.242
_diffrn_reflns_theta_max 25.988
_diffrn_reflns_theta_min 1.810
_diffrn_source 'Rotating Anode'
_exptl_absorpt_coefficient_mu 6.818
_exptl_absorpt_correction_T_max 1.00000
_exptl_absorpt_correction_T_min 0.70713
_exptl_absorpt_correction_type multi-scan
_exptl_absorpt_process_details
; 
CrysAlisPro 1.171.38.41 (Rigaku Oxford Diffraction, 2015) 
Empirical absorption correction using spherical harmonics, 
 implemented in SCALE3 ABSPACK scaling algorithm. 
;
_exptl_crystal_colour Yellow
_exptl_crystal_density_diffrn 2.669
_exptl_crystal_description Chip
_exptl_crystal_F_000 1288
_exptl_crystal_size_max 0.050
_exptl_crystal_size_mid 0.030
_exptl_crystal_size_min 0.020
_refine_diff_density_max 0.649
_refine_diff_density_min -0.692
_refine_diff_density_rms 0.158
_refine_ls_extinction_method none
_refine_ls_goodness_of_fit_ref 1.089
_refine_ls_hydrogen_treatment constr
_refine_ls_matrix_type full
_refine_ls_number_parameters 44
_refine_ls_number_reflns 888
_refine_ls_number_restraints 0
_refine_ls_restrained_S_all 1.089
_refine_ls_R_factor_all 0.0391
_refine_ls_R_factor_gt 0.0291
_refine_ls_shift/su_max 0.000
_refine_ls_shift/su_mean 0.000
_refine_ls_structure_factor_coef Fsqd
_refine_ls_weighting_details 'w=1/[\s^2^(Fo^2^)+(0.0308P)^2^] where P=(Fo^2^+2Fc^2^)/3'
_refine_ls_weighting_scheme calc
_refine_ls_wR_factor_gt 0.0603
_refine_ls_wR_factor_ref 0.0638
_reflns_Friedel_coverage 0.000
_reflns_number_gt 763
_reflns_number_total 888
_reflns_threshold_expression 'I > 2\s(I)'
_cod_data_source_file c6dt02979e2.cif
_cod_data_source_block 2016_1604r1
_cod_original_sg_symbol_Hall '-C 2bc 2'
_cod_original_sg_symbol_H-M 'C m c a'
_cod_database_code 7702098
_shelx_shelxl_version_number 2014/7
_shelx_space_group_comment
; 
The symmetry employed for this shelxl refinement is uniquely defined 
by the following loop, which should always be used as a source of 
symmetry information in preference to the above space-group names. 
They are only intended as comments. 
;
_shelx_estimated_absorpt_t_min 0.727
_shelx_estimated_absorpt_t_max 0.876

loop_
_space_group_symop_operation_xyz
'x, y, z'
'-x, -y+1/2, z+1/2'
'-x, y+1/2, -z+1/2'
'x, -y, -z'
'x+1/2, y+1/2, z'
'-x+1/2, -y+1, z+1/2'
'-x+1/2, y+1, -z+1/2'
'x+1/2, -y+1/2, -z'
'-x, -y, -z'
'x, y-1/2, -z-1/2'
'x, -y-1/2, z-1/2'
'-x, y, z'
'-x+1/2, -y+1/2, -z'
'x+1/2, y, -z-1/2'
'x+1/2, -y, z-1/2'
'-x+1/2, y+1/2, z'

loop_
_atom_site_label
_atom_site_type_symbol
_atom_site_fract_x
_atom_site_fract_y
_atom_site_fract_z
_atom_site_U_iso_or_equiv
_atom_site_adp_type
_atom_site_occupancy
_atom_site_site_symmetry_order
_atom_site_calc_flag
_atom_site_refinement_flags_posn
_atom_site_refinement_flags_adp
_atom_site_refinement_flags_occupancy
Nb1 Nb 0.5000 0.03576(7) 0.43316(2) 0.01067(17) Uani 1 2 d S T P
Se1 Se 0.5000 0.35278(8) 0.36610(2) 0.01460(18) Uani 1 2 d S T P
Cl1 Cl 0.28284(11) 0.07819(15) 0.42927(4) 0.0150(3) Uani 1 1 d . . .
Cl2 Cl 0.5000 -0.1318(2) 0.34196(5) 0.0162(3) Uani 1 2 d S T P
Cl3 Cl 0.5000 -0.25681(18) 0.48329(5) 0.0127(3) Uani 1 2 d S T P
C1 C 0.3630(5) 0.3190(6) 0.30963(17) 0.0199(10) Uani 1 1 d . . .
H1A H 0.3724 0.4077 0.2771 0.030 Uiso 1 1 calc R U .
H1B H 0.2809 0.3386 0.3295 0.030 Uiso 1 1 calc R U .
H1C H 0.3663 0.1935 0.2937 0.030 Uiso 1 1 calc R U .

loop_
_atom_site_aniso_label
_atom_site_aniso_U_11
_atom_site_aniso_U_22
_atom_site_aniso_U_33
_atom_site_aniso_U_23
_atom_site_aniso_U_13
_atom_site_aniso_U_12
Nb1 0.0146(3) 0.0108(3) 0.0066(3) -0.00034(19) 0.000 0.000
Se1 0.0218(4) 0.0130(3) 0.0090(3) 0.0016(2) 0.000 0.000
Cl1 0.0157(6) 0.0164(5) 0.0129(5) 0.0002(4) -0.0006(4) 0.0000(5)
Cl2 0.0230(9) 0.0176(8) 0.0082(6) -0.0034(5) 0.000 0.000
Cl3 0.0190(8) 0.0106(7) 0.0086(6) -0.0007(5) 0.000 0.000
C1 0.022(3) 0.024(2) 0.013(2) 0.0052(17) -0.0051(18) 0.001(2)

loop_
_atom_type_symbol
_atom_type_description
_atom_type_scat_dispersion_real
_atom_type_scat_dispersion_imag
_atom_type_scat_source
C C 0.0033 0.0016 'International Tables Vol C Tables 4.2.6.8 and 6.1.1.4'
H H 0.0000 0.0000 'International Tables Vol C Tables 4.2.6.8 and 6.1.1.4'
Cl Cl 0.1484 0.1585 'International Tables Vol C Tables 4.2.6.8 and 6.1.1.4'
Se Se -0.0929 2.2259 'International Tables Vol C Tables 4.2.6.8 and 6.1.1.4'
Nb Nb -2.0727 0.6215 'International Tables Vol C Tables 4.2.6.8 and 6.1.1.4'

loop_
_geom_angle_atom_site_label_1
_geom_angle_atom_site_label_2
_geom_angle_atom_site_label_3
_geom_angle
_geom_angle_site_symmetry_1
_geom_angle_site_symmetry_3
Cl1 Nb1 Cl1 163.98(6) 12_655 .
Cl1 Nb1 Cl2 92.04(3) 12_655 .
Cl1 Nb1 Cl2 92.04(3) . .
Cl1 Nb1 Cl3 97.83(3) 12_655 .
Cl1 Nb1 Cl3 97.83(3) . .
Cl2 Nb1 Cl3 87.32(5) . .
Cl1 Nb1 Cl3 86.67(3) 12_655 9_656
Cl1 Nb1 Cl3 86.67(3) . 9_656
Cl2 Nb1 Cl3 170.17(5) . 9_656
Cl3 Nb1 Cl3 102.51(4) . 9_656
Cl1 Nb1 Se1 82.36(3) 12_655 .
Cl1 Nb1 Se1 82.36(3) . .
Cl2 Nb1 Se1 87.40(4) . .
Cl3 Nb1 Se1 174.72(4) . .
Cl3 Nb1 Se1 82.77(4) 9_656 .
Cl1 Nb1 Nb1 93.46(2) 12_655 9_656
Cl1 Nb1 Nb1 93.46(2) . 9_656
Cl2 Nb1 Nb1 139.55(5) . 9_656
Cl3 Nb1 Nb1 52.23(3) . 9_656
Cl3 Nb1 Nb1 50.28(3) 9_656 9_656
Se1 Nb1 Nb1 133.05(3) . 9_656
C1 Se1 C1 95.9(3) 12_655 .
C1 Se1 Nb1 104.73(13) 12_655 .
C1 Se1 Nb1 104.73(13) . .
Nb1 Cl3 Nb1 77.49(4) . 9_656
Se1 C1 H1A 109.5 . .
Se1 C1 H1B 109.5 . .
H1A C1 H1B 109.5 . .
Se1 C1 H1C 109.5 . .
H1A C1 H1C 109.5 . .
H1B C1 H1C 109.5 . .

loop_
_geom_bond_atom_site_label_1
_geom_bond_atom_site_label_2
_geom_bond_distance
_geom_bond_site_symmetry_2
Nb1 Cl1 2.2966(12) 12_655
Nb1 Cl1 2.2966(12) .
Nb1 Cl2 2.3854(13) .
Nb1 Cl3 2.4048(14) .
Nb1 Cl3 2.4715(13) 9_656
Nb1 Se1 2.7518(8) .
Nb1 Nb1 3.0524(9) 9_656
Se1 C1 1.932(4) 12_655
Se1 C1 1.932(4) .
Cl3 Nb1 2.4716(13) 9_656
C1 H1A 0.9800 .
C1 H1B 0.9800 .
C1 H1C 0.9800 .
